data_4083456
loop_
_publ_author_name
'Au, Richard H. W.'
'Fraser, Christopher S. A.'
'Eisler, Dana J.'
'Jennings, Michael C.'
'Puddephatt, Richard J.'

_publ_section_title
;
 Binuclear Organoplatinum(IV) Complexes with Bridging Xylenediyl Groups:
 Formation of Supramolecular Polymers through Hydrogen Bonding
;
_journal_issue 6
_journal_name_full Organometallics
_journal_page_first 1719
_journal_paper_doi 10.1021/om800889j
_journal_volume 28
_journal_year 2009
_chemical_formula_moiety 'C48 H68 Br2 N4 Pt2'
_chemical_formula_sum 'C48 H68 Br2 N4 Pt2'
_chemical_formula_weight 1251.06
_chemical_name_systematic
; 
 ? 
;
_space_group_IT_number 14
_symmetry_cell_setting monoclinic
_symmetry_space_group_name_Hall '-P 2ybc'
_symmetry_space_group_name_H-M 'P 1 21/c 1'
_atom_sites_solution_hydrogens geom
_atom_sites_solution_primary direct
_atom_sites_solution_secondary difmap
_audit_creation_method SHELXL-97
_cell_angle_alpha 90.00
_cell_angle_beta 100.910(2)
_cell_angle_gamma 90.00
_cell_formula_units_Z 4
_cell_length_a 11.7337(4)
_cell_length_b 19.9805(7)
_cell_length_c 20.7542(5)
_cell_measurement_reflns_used 20253
_cell_measurement_temperature 150(2)
_cell_measurement_theta_max 25.03
_cell_measurement_theta_min 2.04
_cell_volume 4777.8(3)
_computing_cell_refinement 'DENZO-SMN (Otwinowski & Minor, 1997)'
_computing_data_collection 'COLLECT (Nonius, 1997-2001)'
_computing_data_reduction DENZO-SMN
_computing_molecular_graphics 'SHELXTL/PC (Sheldrick, 2001)'
_computing_publication_material SHELXTL/PC
_computing_structure_refinement 'SHELXL-97 (Sheldrick, 1997)'
_computing_structure_solution 'SHELXS-97 (Sheldrick, 1997)'
_diffrn_ambient_temperature 150(2)
_diffrn_measured_fraction_theta_full 0.998
_diffrn_measured_fraction_theta_max 0.998
_diffrn_measurement_device_type 'Nonius Kappa-CCD'
_diffrn_measurement_method '\f scans, and \w scans with \k offsets'
_diffrn_radiation_monochromator graphite
_diffrn_radiation_source 'fine-focus sealed tube'
_diffrn_radiation_type MoK\a
_diffrn_radiation_wavelength 0.71073
_diffrn_reflns_av_R_equivalents 0.094
_diffrn_reflns_av_sigmaI/netI 0.0770
_diffrn_reflns_limit_h_max 13
_diffrn_reflns_limit_h_min -13
_diffrn_reflns_limit_k_max 23
_diffrn_reflns_limit_k_min -20
_diffrn_reflns_limit_l_max 24
_diffrn_reflns_limit_l_min -24
_diffrn_reflns_number 38350
_diffrn_reflns_theta_full 25.03
_diffrn_reflns_theta_max 25.03
_diffrn_reflns_theta_min 2.61
_diffrn_standards_number 0
_exptl_absorpt_coefficient_mu 7.558
_exptl_absorpt_correction_T_max 0.8335
_exptl_absorpt_correction_T_min 0.3969
_exptl_absorpt_correction_type multi-scan
_exptl_absorpt_process_details 'DENZO-SMN (Otwinowski & Minor, 1997)'
_exptl_crystal_colour colourless
_exptl_crystal_density_diffrn 1.739
_exptl_crystal_density_method 'not measured'
_exptl_crystal_description plate
_exptl_crystal_F_000 2440
_exptl_crystal_size_max 0.15
_exptl_crystal_size_mid 0.10
_exptl_crystal_size_min 0.03
_refine_diff_density_max 3.151
_refine_diff_density_min -2.043
_refine_diff_density_rms 0.274
_refine_ls_extinction_method none
_refine_ls_goodness_of_fit_ref 1.037
_refine_ls_hydrogen_treatment constr
_refine_ls_matrix_type full
_refine_ls_number_parameters 521
_refine_ls_number_reflns 8422
_refine_ls_number_restraints 0
_refine_ls_restrained_S_all 1.037
_refine_ls_R_factor_all 0.0853
_refine_ls_R_factor_gt 0.0543
_refine_ls_shift/su_max 0.046
_refine_ls_shift/su_mean 0.001
_refine_ls_structure_factor_coef Fsqd
_refine_ls_weighting_details 'calc w=1/[\s^2^(Fo^2^)+(0.0994P)^2^] where P=(Fo^2^+2Fc^2^)/3'
_refine_ls_weighting_scheme calc
_refine_ls_wR_factor_gt 0.1406
_refine_ls_wR_factor_ref 0.1668
_reflns_number_gt 6003
_reflns_number_total 8422
_reflns_threshold_expression I>2\s(I)
_cod_data_source_file om800889j_si_001.cif
_cod_data_source_block 1
_cod_depositor_comments
;
The following automatic conversions were performed:

'_symmetry_cell_setting' value 'Monoclinic' changed to 'monoclinic'
according to
/usr/data/users/saulius/automatic-downloads/retrospective/ACS/lib/dictionaries/cif_core.dic
dictionary named 'cif_core.dic' version 2.4.2 from 2011-04-26.

Automatic conversion script
Id: cif_fix_values 2281 2013-09-26 08:29:07Z andrius 
;
_cod_original_sg_symbol_Hall '-p 2ybc'
_cod_original_sg_symbol_H-M 'P 21/c'
_cod_database_code 4083456

loop_
_symmetry_equiv_pos_as_xyz
'x, y, z'
'-x, y+1/2, -z+1/2'
'-x, -y, -z'
'x, -y-1/2, z-1/2'

loop_
_atom_site_label
_atom_site_type_symbol
_atom_site_fract_x
_atom_site_fract_y
_atom_site_fract_z
_atom_site_U_iso_or_equiv
_atom_site_adp_type
_atom_site_occupancy
_atom_site_symmetry_multiplicity
_atom_site_calc_flag
_atom_site_refinement_flags
Pt1 Pt 0.07333(4) 0.19570(2) 0.334877(18) 0.03178(16) Uani 1 1 d .
Br1 Br -0.03899(11) 0.15174(6) 0.42293(6) 0.0467(3) Uani 1 1 d .
Pt2 Pt 0.41041(3) 0.152919(19) 0.161249(18) 0.02902(15) Uani 1 1 d .
Br2 Br 0.58677(11) 0.19898(6) 0.11717(6) 0.0489(3) Uani 1 1 d .
C1 C 0.1761(10) 0.2539(6) 0.4032(5) 0.047(3) Uani 1 1 d .
H1A H 0.1281 0.2763 0.4305 0.070 Uiso 1 1 calc R
H1B H 0.2156 0.2875 0.3810 0.070 Uiso 1 1 calc R
H1C H 0.2340 0.2257 0.4309 0.070 Uiso 1 1 calc R
C2 C -0.0338(10) 0.2786(5) 0.3177(6) 0.050(3) Uani 1 1 d .
H2A H 0.0131 0.3185 0.3141 0.075 Uiso 1 1 calc R
H2B H -0.0752 0.2842 0.3542 0.075 Uiso 1 1 calc R
H2C H -0.0900 0.2723 0.2768 0.075 Uiso 1 1 calc R
C3 C 0.3555(10) 0.1043(5) 0.0742(5) 0.040(3) Uani 1 1 d .
H3A H 0.2969 0.0709 0.0796 0.060 Uiso 1 1 calc R
H3B H 0.4216 0.0820 0.0608 0.060 Uiso 1 1 calc R
H3C H 0.3217 0.1367 0.0406 0.060 Uiso 1 1 calc R
C4 C 0.4902(9) 0.0644(5) 0.1907(5) 0.037(3) Uani 1 1 d .
H4A H 0.4693 0.0310 0.1559 0.055 Uiso 1 1 calc R
H4B H 0.4651 0.0489 0.2306 0.055 Uiso 1 1 calc R
H4C H 0.5745 0.0708 0.1997 0.055 Uiso 1 1 calc R
N11 N -0.0238(7) 0.1268(4) 0.2668(4) 0.032(2) Uani 1 1 d .
C12 C -0.1216(10) 0.1401(6) 0.2228(5) 0.043(3) Uani 1 1 d .
H12A H -0.1590 0.1819 0.2249 0.051 Uiso 1 1 calc R
C13 C -0.1686(9) 0.0953(6) 0.1753(5) 0.043(3) Uani 1 1 d .
H13A H -0.2358 0.1075 0.1443 0.052 Uiso 1 1 calc R
C14 C -0.1202(10) 0.0330(5) 0.1717(5) 0.038(3) Uani 1 1 d .
C15 C -0.0196(9) 0.0182(5) 0.2176(4) 0.031(2) Uani 1 1 d .
H15A H 0.0173 -0.0241 0.2170 0.037 Uiso 1 1 calc R
C16 C 0.0242(8) 0.0649(5) 0.2629(5) 0.030(2) Uani 1 1 d .
C17 C 0.1321(9) 0.0515(5) 0.3147(4) 0.032(2) Uani 1 1 d .
C18 C 0.1815(9) -0.0096(5) 0.3251(5) 0.035(3) Uani 1 1 d .
H18A H 0.1468 -0.0464 0.2998 0.042 Uiso 1 1 calc R
C19 C 0.2823(9) -0.0201(5) 0.3719(5) 0.032(2) Uani 1 1 d .
C20 C 0.3318(10) 0.0375(5) 0.4016(5) 0.043(3) Uani 1 1 d .
H20A H 0.4050 0.0348 0.4304 0.051 Uiso 1 1 calc R
C21 C 0.2788(9) 0.0976(6) 0.3908(5) 0.041(3) Uani 1 1 d .
H21A H 0.3156 0.1356 0.4131 0.049 Uiso 1 1 calc R
N22 N 0.1766(7) 0.1059(4) 0.3501(4) 0.033(2) Uani 1 1 d .
C23 C -0.1725(10) -0.0179(5) 0.1192(5) 0.043(3) Uani 1 1 d .
C24 C -0.2643(14) 0.0139(7) 0.0671(6) 0.082(5) Uani 1 1 d .
H24A H -0.3222 0.0362 0.0880 0.123 Uiso 1 1 calc R
H24B H -0.3022 -0.0208 0.0371 0.123 Uiso 1 1 calc R
H24C H -0.2279 0.0468 0.0424 0.123 Uiso 1 1 calc R
C25 C -0.0770(12) -0.0482(6) 0.0880(6) 0.061(4) Uani 1 1 d .
H25A H -0.1119 -0.0726 0.0481 0.091 Uiso 1 1 calc R
H25B H -0.0305 -0.0791 0.1190 0.091 Uiso 1 1 calc R
H25C H -0.0271 -0.0124 0.0766 0.091 Uiso 1 1 calc R
C26 C -0.2285(10) -0.0726(6) 0.1516(6) 0.048(3) Uani 1 1 d .
H26A H -0.2641 -0.1050 0.1184 0.073 Uiso 1 1 calc R
H26B H -0.2883 -0.0534 0.1732 0.073 Uiso 1 1 calc R
H26C H -0.1696 -0.0950 0.1843 0.073 Uiso 1 1 calc R
C27 C 0.3330(9) -0.0897(5) 0.3834(5) 0.038(3) Uani 1 1 d .
C28 C 0.4448(12) -0.0908(7) 0.4293(8) 0.079(5) Uani 1 1 d .
H28A H 0.4827 -0.1341 0.4264 0.118 Uiso 1 1 calc R
H28B H 0.4318 -0.0840 0.4741 0.118 Uiso 1 1 calc R
H28C H 0.4945 -0.0549 0.4180 0.118 Uiso 1 1 calc R
C29 C 0.3524(13) -0.1184(7) 0.3157(6) 0.073(4) Uani 1 1 d .
H29A H 0.3667 -0.1667 0.3198 0.109 Uiso 1 1 calc R
H29B H 0.4194 -0.0963 0.3031 0.109 Uiso 1 1 calc R
H29C H 0.2831 -0.1101 0.2821 0.109 Uiso 1 1 calc R
C30 C 0.2459(12) -0.1337(6) 0.4090(7) 0.063(4) Uani 1 1 d .
H30A H 0.2335 -0.1163 0.4513 0.094 Uiso 1 1 calc R
H30B H 0.2759 -0.1795 0.4147 0.094 Uiso 1 1 calc R
H30C H 0.1722 -0.1336 0.3776 0.094 Uiso 1 1 calc R
N31 N 0.4753(8) 0.2086(4) 0.2487(4) 0.038(2) Uani 1 1 d .
C32 C 0.5519(11) 0.1858(5) 0.3000(5) 0.049(3) Uani 1 1 d .
H32A H 0.5705 0.1395 0.3011 0.059 Uiso 1 1 calc R
C33 C 0.6054(10) 0.2248(6) 0.3512(5) 0.050(3) Uani 1 1 d .
H33A H 0.6591 0.2058 0.3865 0.059 Uiso 1 1 calc R
C34 C 0.5795(9) 0.2930(5) 0.3506(5) 0.036(3) Uani 1 1 d .
C35 C 0.5009(8) 0.3155(5) 0.2968(4) 0.030(2) Uani 1 1 d .
H35A H 0.4820 0.3618 0.2941 0.037 Uiso 1 1 calc R
C36 C 0.4497(9) 0.2749(5) 0.2479(4) 0.029(2) Uani 1 1 d .
C37 C 0.3669(8) 0.2979(5) 0.1882(4) 0.025(2) Uani 1 1 d .
C38 C 0.3244(9) 0.3618(5) 0.1803(5) 0.030(2) Uani 1 1 d .
H38A H 0.3473 0.3936 0.2143 0.036 Uiso 1 1 calc R
C39 C 0.2488(9) 0.3810(5) 0.1236(5) 0.032(2) Uani 1 1 d .
C40 C 0.2195(10) 0.3328(5) 0.0752(5) 0.041(3) Uani 1 1 d .
H40A H 0.1685 0.3435 0.0353 0.049 Uiso 1 1 calc R
C41 C 0.2651(9) 0.2694(5) 0.0856(5) 0.036(3) Uani 1 1 d .
H41A H 0.2436 0.2369 0.0521 0.043 Uiso 1 1 calc R
N42 N 0.3379(7) 0.2513(4) 0.1404(4) 0.0254(18) Uani 1 1 d .
C43 C 0.6368(11) 0.3402(6) 0.4058(5) 0.049(3) Uani 1 1 d .
C44 C 0.7141(10) 0.3024(6) 0.4605(6) 0.055(3) Uani 1 1 d .
H44A H 0.7481 0.3338 0.4951 0.082 Uiso 1 1 calc R
H44B H 0.7762 0.2800 0.4431 0.082 Uiso 1 1 calc R
H44C H 0.6679 0.2689 0.4787 0.082 Uiso 1 1 calc R
C45 C 0.5428(11) 0.3780(6) 0.4317(5) 0.056(4) Uani 1 1 d .
H45A H 0.4868 0.3963 0.3948 0.084 Uiso 1 1 calc R
H45B H 0.5780 0.4146 0.4600 0.084 Uiso 1 1 calc R
H45C H 0.5030 0.3474 0.4570 0.084 Uiso 1 1 calc R
C46 C 0.7113(10) 0.3907(6) 0.3745(6) 0.052(3) Uani 1 1 d .
H46A H 0.6604 0.4184 0.3422 0.077 Uiso 1 1 calc R
H46B H 0.7655 0.3660 0.3526 0.077 Uiso 1 1 calc R
H46C H 0.7550 0.4193 0.4088 0.077 Uiso 1 1 calc R
C47 C 0.1953(9) 0.4517(5) 0.1127(5) 0.037(3) Uani 1 1 d .
C48 C 0.0670(10) 0.4448(6) 0.1133(6) 0.050(3) Uani 1 1 d .
H48A H 0.0327 0.4118 0.0803 0.076 Uiso 1 1 calc R
H48B H 0.0286 0.4881 0.1032 0.076 Uiso 1 1 calc R
H48C H 0.0565 0.4299 0.1568 0.076 Uiso 1 1 calc R
C49 C 0.2539(10) 0.5010(6) 0.1648(5) 0.046(3) Uani 1 1 d .
H49A H 0.2414 0.4865 0.2081 0.069 Uiso 1 1 calc R
H49B H 0.2206 0.5457 0.1551 0.069 Uiso 1 1 calc R
H49C H 0.3374 0.5024 0.1647 0.069 Uiso 1 1 calc R
C50 C 0.2071(11) 0.4800(6) 0.0443(5) 0.048(3) Uani 1 1 d .
H50A H 0.1756 0.5256 0.0394 0.073 Uiso 1 1 calc R
H50B H 0.1639 0.4514 0.0097 0.073 Uiso 1 1 calc R
H50C H 0.2891 0.4809 0.0407 0.073 Uiso 1 1 calc R
C51 C 0.1676(10) 0.2333(6) 0.2651(5) 0.042(3) Uani 1 1 d .
H51A H 0.1691 0.2828 0.2677 0.050 Uiso 1 1 calc R
H51B H 0.2487 0.2172 0.2765 0.050 Uiso 1 1 calc R
C52 C 0.1162(10) 0.2122(6) 0.1944(5) 0.042(3) Uani 1 1 d .
C53 C 0.1558(11) 0.1550(6) 0.1643(5) 0.045(3) Uani 1 1 d .
C54 C 0.0963(10) 0.1378(6) 0.1034(5) 0.044(3) Uani 1 1 d .
H54A H 0.1175 0.0977 0.0842 0.053 Uiso 1 1 calc R
C55 C 0.0064(11) 0.1760(7) 0.0681(6) 0.060(4) Uani 1 1 d .
H55A H -0.0323 0.1627 0.0256 0.072 Uiso 1 1 calc R
C56 C -0.0250(11) 0.2345(7) 0.0973(6) 0.056(4) Uani 1 1 d .
H56A H -0.0829 0.2630 0.0736 0.067 Uiso 1 1 calc R
C57 C 0.0273(10) 0.2505(6) 0.1594(6) 0.051(3) Uani 1 1 d .
H57A H 0.0021 0.2891 0.1795 0.061 Uiso 1 1 calc R
C58 C 0.2641(10) 0.1162(5) 0.1936(5) 0.040(3) Uani 1 1 d .
H58A H 0.2531 0.0685 0.1813 0.048 Uiso 1 1 calc R
H58B H 0.2768 0.1192 0.2421 0.048 Uiso 1 1 calc R

loop_
_atom_site_aniso_label
_atom_site_aniso_U_11
_atom_site_aniso_U_22
_atom_site_aniso_U_33
_atom_site_aniso_U_23
_atom_site_aniso_U_13
_atom_site_aniso_U_12
Pt1 0.0346(3) 0.0237(2) 0.0351(3) -0.00290(16) 0.00146(19) -0.00167(17)
Br1 0.0539(8) 0.0413(7) 0.0461(7) -0.0033(5) 0.0123(6) -0.0051(6)
Pt2 0.0308(3) 0.0224(2) 0.0316(3) -0.00141(16) 0.00000(18) 0.00025(17)
Br2 0.0424(7) 0.0378(7) 0.0687(8) 0.0015(6) 0.0158(6) -0.0001(5)
C1 0.049(7) 0.035(7) 0.056(7) -0.010(6) 0.006(6) -0.003(6)
C2 0.053(8) 0.035(7) 0.055(7) -0.009(5) -0.005(6) 0.022(6)
C3 0.053(7) 0.024(6) 0.039(6) 0.000(5) -0.003(5) 0.008(5)
C4 0.035(6) 0.024(6) 0.049(6) -0.002(5) 0.001(5) 0.006(5)
N11 0.030(5) 0.027(5) 0.033(5) -0.005(4) -0.005(4) -0.001(4)
C12 0.045(7) 0.036(6) 0.043(7) -0.005(5) -0.005(5) 0.005(5)
C13 0.032(6) 0.041(7) 0.047(7) -0.005(5) -0.017(5) 0.012(5)
C14 0.039(6) 0.028(6) 0.039(6) -0.006(5) -0.013(5) 0.001(5)
C15 0.039(6) 0.022(5) 0.026(5) 0.000(4) -0.004(5) 0.003(5)
C16 0.019(5) 0.033(6) 0.036(6) 0.001(5) -0.003(4) 0.005(4)
C17 0.037(6) 0.033(6) 0.021(5) -0.003(4) -0.005(4) -0.001(5)
C18 0.045(7) 0.023(6) 0.036(6) -0.002(4) 0.003(5) -0.003(5)
C19 0.027(6) 0.036(6) 0.032(5) 0.000(5) 0.002(4) 0.008(5)
C20 0.039(7) 0.041(7) 0.040(6) 0.005(5) -0.011(5) 0.007(5)
C21 0.029(6) 0.044(7) 0.047(7) -0.008(5) 0.001(5) 0.001(5)
N22 0.018(4) 0.031(5) 0.044(5) -0.002(4) -0.009(4) 0.004(4)
C23 0.054(8) 0.026(6) 0.040(6) -0.002(5) -0.011(5) 0.005(5)
C24 0.105(13) 0.068(10) 0.054(8) -0.017(7) -0.033(8) 0.025(9)
C25 0.073(10) 0.045(8) 0.067(8) -0.017(6) 0.022(7) -0.011(7)
C26 0.043(7) 0.041(7) 0.058(7) -0.011(6) 0.003(6) -0.012(6)
C27 0.038(6) 0.038(6) 0.037(6) 0.001(5) 0.006(5) 0.012(5)
C28 0.053(9) 0.058(9) 0.118(12) 0.020(9) -0.002(9) 0.004(7)
C29 0.084(11) 0.059(9) 0.076(9) 0.009(7) 0.016(8) 0.040(8)
C30 0.065(10) 0.049(8) 0.074(9) 0.018(7) 0.012(8) 0.014(7)
N31 0.038(5) 0.033(5) 0.035(5) -0.011(4) -0.010(4) 0.003(4)
C32 0.069(9) 0.029(6) 0.040(7) -0.004(5) -0.016(6) 0.019(6)
C33 0.041(7) 0.060(8) 0.038(6) -0.015(6) -0.020(5) 0.009(6)
C34 0.041(7) 0.029(6) 0.034(6) -0.002(5) -0.003(5) 0.009(5)
C35 0.028(6) 0.031(6) 0.030(5) -0.002(4) 0.001(4) 0.007(5)
C36 0.039(6) 0.022(5) 0.025(5) 0.001(4) 0.004(4) 0.002(5)
C37 0.017(5) 0.031(6) 0.024(5) -0.002(4) -0.005(4) -0.001(4)
C38 0.036(6) 0.025(6) 0.028(5) -0.004(4) 0.001(5) -0.002(4)
C39 0.027(6) 0.033(6) 0.034(6) 0.002(5) 0.002(4) 0.005(5)
C40 0.045(7) 0.041(7) 0.032(6) 0.002(5) -0.007(5) -0.006(5)
C41 0.044(7) 0.032(6) 0.026(5) 0.004(4) -0.007(5) 0.005(5)
N42 0.034(5) 0.015(4) 0.029(4) 0.001(3) 0.009(4) 0.004(4)
C43 0.059(8) 0.048(7) 0.035(6) -0.019(5) -0.010(6) 0.005(6)
C44 0.033(7) 0.065(9) 0.059(8) -0.008(7) -0.008(6) 0.005(6)
C45 0.065(9) 0.059(8) 0.034(6) -0.021(6) -0.015(6) 0.018(7)
C46 0.031(6) 0.060(8) 0.056(7) -0.022(6) -0.011(6) 0.001(6)
C47 0.038(6) 0.030(6) 0.038(6) 0.002(5) -0.005(5) 0.007(5)
C48 0.045(7) 0.041(7) 0.067(8) 0.000(6) 0.015(6) 0.006(6)
C49 0.049(7) 0.040(7) 0.046(6) 0.000(5) 0.002(6) 0.006(6)
C50 0.057(8) 0.039(7) 0.049(7) 0.001(5) 0.009(6) 0.005(6)
C51 0.047(7) 0.035(7) 0.047(7) -0.004(5) 0.016(5) -0.002(5)
C52 0.041(7) 0.045(7) 0.039(6) 0.007(5) 0.006(5) -0.003(6)
C53 0.059(8) 0.041(7) 0.033(6) -0.001(5) -0.001(6) -0.003(6)
C54 0.038(7) 0.054(8) 0.039(6) -0.007(5) 0.001(5) 0.003(6)
C55 0.039(8) 0.092(11) 0.048(7) -0.008(7) 0.004(6) 0.002(7)
C56 0.047(8) 0.067(9) 0.045(7) 0.014(6) -0.012(6) 0.015(7)
C57 0.045(7) 0.050(8) 0.061(8) 0.009(6) 0.017(6) 0.001(6)
C58 0.048(7) 0.036(6) 0.034(6) 0.003(5) 0.004(5) 0.003(5)

loop_
_atom_type_symbol
_atom_type_description
_atom_type_scat_dispersion_real
_atom_type_scat_dispersion_imag
_atom_type_scat_source
C C 0.0033 0.0016 'International Tables Vol C Tables 4.2.6.8 and 6.1.1.4'
H H 0.0000 0.0000 'International Tables Vol C Tables 4.2.6.8 and 6.1.1.4'
N N 0.0061 0.0033 'International Tables Vol C Tables 4.2.6.8 and 6.1.1.4'
Br Br -0.2901 2.4595 'International Tables Vol C Tables 4.2.6.8 and 6.1.1.4'
Pt Pt -1.7033 8.3905 'International Tables Vol C Tables 4.2.6.8 and 6.1.1.4'

loop_
_geom_angle_atom_site_label_1
_geom_angle_atom_site_label_2
_geom_angle_atom_site_label_3
_geom_angle
C1 Pt1 C2 85.6(4)
C1 Pt1 C51 87.5(4)
C2 Pt1 C51 88.7(5)
C1 Pt1 N11 174.5(4)
C2 Pt1 N11 99.8(4)
C51 Pt1 N11 93.3(4)
C1 Pt1 N22 97.5(4)
C2 Pt1 N22 176.7(4)
C51 Pt1 N22 92.5(4)
N11 Pt1 N22 77.0(3)
C1 Pt1 Br1 90.9(3)
C2 Pt1 Br1 91.1(4)
C51 Pt1 Br1 178.4(3)
N11 Pt1 Br1 88.3(2)
N22 Pt1 Br1 87.8(2)
C4 Pt2 C3 84.4(4)
C4 Pt2 C58 87.6(4)
C3 Pt2 C58 88.7(4)
C4 Pt2 N31 97.3(4)
C3 Pt2 N31 175.8(4)
C58 Pt2 N31 95.2(4)
C4 Pt2 N42 173.3(3)
C3 Pt2 N42 102.1(3)
C58 Pt2 N42 93.9(4)
N31 Pt2 N42 76.1(3)
C4 Pt2 Br2 93.6(3)
C3 Pt2 Br2 89.8(3)
C58 Pt2 Br2 178.0(3)
N31 Pt2 Br2 86.3(3)
N42 Pt2 Br2 85.2(2)
Pt1 C1 H1A 109.5
Pt1 C1 H1B 109.5
H1A C1 H1B 109.5
Pt1 C1 H1C 109.5
H1A C1 H1C 109.5
H1B C1 H1C 109.5
Pt1 C2 H2A 109.5
Pt1 C2 H2B 109.5
H2A C2 H2B 109.5
Pt1 C2 H2C 109.5
H2A C2 H2C 109.5
H2B C2 H2C 109.5
Pt2 C3 H3A 109.5
Pt2 C3 H3B 109.5
H3A C3 H3B 109.5
Pt2 C3 H3C 109.5
H3A C3 H3C 109.5
H3B C3 H3C 109.5
Pt2 C4 H4A 109.5
Pt2 C4 H4B 109.5
H4A C4 H4B 109.5
Pt2 C4 H4C 109.5
H4A C4 H4C 109.5
H4B C4 H4C 109.5
C12 N11 C16 116.4(8)
C12 N11 Pt1 126.8(7)
C16 N11 Pt1 116.5(6)
N11 C12 C13 122.4(10)
N11 C12 H12A 118.8
C13 C12 H12A 118.8
C12 C13 C14 121.1(9)
C12 C13 H13A 119.5
C14 C13 H13A 119.5
C13 C14 C15 117.2(9)
C13 C14 C23 121.7(9)
C15 C14 C23 121.1(9)
C16 C15 C14 119.2(9)
C16 C15 H15A 120.4
C14 C15 H15A 120.4
C15 C16 N11 123.8(8)
C15 C16 C17 121.7(9)
N11 C16 C17 114.5(8)
C18 C17 N22 121.8(9)
C18 C17 C16 123.0(9)
N22 C17 C16 115.2(8)
C17 C18 C19 121.9(9)
C17 C18 H18A 119.1
C19 C18 H18A 119.1
C20 C19 C18 114.5(9)
C20 C19 C27 125.1(9)
C18 C19 C27 120.2(9)
C21 C20 C19 121.6(9)
C21 C20 H20A 119.2
C19 C20 H20A 119.2
N22 C21 C20 122.9(10)
N22 C21 H21A 118.6
C20 C21 H21A 118.6
C21 N22 C17 116.7(9)
C21 N22 Pt1 127.3(7)
C17 N22 Pt1 116.0(6)
C26 C23 C24 108.3(11)
C26 C23 C25 108.7(9)
C24 C23 C25 110.1(11)
C26 C23 C14 108.4(9)
C24 C23 C14 111.4(9)
C25 C23 C14 109.8(10)
C23 C24 H24A 109.5
C23 C24 H24B 109.5
H24A C24 H24B 109.5
C23 C24 H24C 109.5
H24A C24 H24C 109.5
H24B C24 H24C 109.5
C23 C25 H25A 109.5
C23 C25 H25B 109.5
H25A C25 H25B 109.5
C23 C25 H25C 109.5
H25A C25 H25C 109.5
H25B C25 H25C 109.5
C23 C26 H26A 109.5
C23 C26 H26B 109.5
H26A C26 H26B 109.5
C23 C26 H26C 109.5
H26A C26 H26C 109.5
H26B C26 H26C 109.5
C28 C27 C19 113.0(10)
C28 C27 C30 110.0(10)
C19 C27 C30 108.5(9)
C28 C27 C29 108.2(11)
C19 C27 C29 108.3(9)
C30 C27 C29 108.8(10)
C27 C28 H28A 109.5
C27 C28 H28B 109.5
H28A C28 H28B 109.5
C27 C28 H28C 109.5
H28A C28 H28C 109.5
H28B C28 H28C 109.5
C27 C29 H29A 109.5
C27 C29 H29B 109.5
H29A C29 H29B 109.5
C27 C29 H29C 109.5
H29A C29 H29C 109.5
H29B C29 H29C 109.5
C27 C30 H30A 109.5
C27 C30 H30B 109.5
H30A C30 H30B 109.5
C27 C30 H30C 109.5
H30A C30 H30C 109.5
H30B C30 H30C 109.5
C32 N31 C36 117.1(8)
C32 N31 Pt2 125.2(7)
C36 N31 Pt2 117.0(6)
N31 C32 C33 124.4(10)
N31 C32 H32A 117.8
C33 C32 H32A 117.8
C32 C33 C34 118.7(10)
C32 C33 H33A 120.6
C34 C33 H33A 120.6
C35 C34 C33 115.9(9)
C35 C34 C43 122.2(9)
C33 C34 C43 121.9(9)
C36 C35 C34 123.1(10)
C36 C35 H35A 118.4
C34 C35 H35A 118.4
C35 C36 N31 120.8(9)
C35 C36 C37 124.5(9)
N31 C36 C37 114.6(8)
N42 C37 C38 121.2(8)
N42 C37 C36 115.4(8)
C38 C37 C36 123.4(8)
C37 C38 C39 121.3(9)
C37 C38 H38A 119.4
C39 C38 H38A 119.4
C40 C39 C38 117.0(9)
C40 C39 C47 119.3(9)
C38 C39 C47 123.6(9)
C41 C40 C39 119.3(9)
C41 C40 H40A 120.3
C39 C40 H40A 120.3
N42 C41 C40 123.3(9)
N42 C41 H41A 118.3
C40 C41 H41A 118.3
C41 N42 C37 117.8(8)
C41 N42 Pt2 125.7(6)
C37 N42 Pt2 116.5(6)
C44 C43 C45 110.7(10)
C44 C43 C34 111.6(9)
C45 C43 C34 108.9(10)
C44 C43 C46 109.4(10)
C45 C43 C46 109.3(10)
C34 C43 C46 106.7(9)
C43 C44 H44A 109.5
C43 C44 H44B 109.5
H44A C44 H44B 109.5
C43 C44 H44C 109.5
H44A C44 H44C 109.5
H44B C44 H44C 109.5
C43 C45 H45A 109.5
C43 C45 H45B 109.5
H45A C45 H45B 109.5
C43 C45 H45C 109.5
H45A C45 H45C 109.5
H45B C45 H45C 109.5
C43 C46 H46A 109.5
C43 C46 H46B 109.5
H46A C46 H46B 109.5
C43 C46 H46C 109.5
H46A C46 H46C 109.5
H46B C46 H46C 109.5
C48 C47 C49 111.6(10)
C48 C47 C39 106.9(9)
C49 C47 C39 111.7(8)
C48 C47 C50 107.5(9)
C49 C47 C50 107.8(9)
C39 C47 C50 111.2(9)
C47 C48 H48A 109.5
C47 C48 H48B 109.5
H48A C48 H48B 109.5
C47 C48 H48C 109.5
H48A C48 H48C 109.5
H48B C48 H48C 109.5
C47 C49 H49A 109.5
C47 C49 H49B 109.5
H49A C49 H49B 109.5
C47 C49 H49C 109.5
H49A C49 H49C 109.5
H49B C49 H49C 109.5
C47 C50 H50A 109.5
C47 C50 H50B 109.5
H50A C50 H50B 109.5
C47 C50 H50C 109.5
H50A C50 H50C 109.5
H50B C50 H50C 109.5
C52 C51 Pt1 113.2(7)
C52 C51 H51A 108.9
Pt1 C51 H51A 108.9
C52 C51 H51B 108.9
Pt1 C51 H51B 108.9
H51A C51 H51B 107.7
C57 C52 C53 119.3(10)
C57 C52 C51 118.1(11)
C53 C52 C51 122.6(10)
C54 C53 C52 117.2(11)
C54 C53 C58 119.1(11)
C52 C53 C58 123.6(9)
C53 C54 C55 123.5(12)
C53 C54 H54A 118.2
C55 C54 H54A 118.2
C54 C55 C56 117.8(11)
C54 C55 H55A 121.1
C56 C55 H55A 121.1
C57 C56 C55 120.0(11)
C57 C56 H56A 120.0
C55 C56 H56A 120.0
C56 C57 C52 121.9(12)
C56 C57 H57A 119.0
C52 C57 H57A 119.0
C53 C58 Pt2 111.6(7)
C53 C58 H58A 109.3
Pt2 C58 H58A 109.3
C53 C58 H58B 109.3
Pt2 C58 H58B 109.3
H58A C58 H58B 108.0

loop_
_geom_bond_atom_site_label_1
_geom_bond_atom_site_label_2
_geom_bond_distance
Pt1 C1 2.042(10)
Pt1 C2 2.069(10)
Pt1 C51 2.119(11)
Pt1 N11 2.141(7)
Pt1 N22 2.155(8)
Pt1 Br1 2.5999(13)
Pt2 C4 2.040(9)
Pt2 C3 2.044(9)
Pt2 C58 2.091(11)
Pt2 N31 2.142(8)
Pt2 N42 2.152(7)
Pt2 Br2 2.5851(13)
C1 H1A 0.9800
C1 H1B 0.9800
C1 H1C 0.9800
C2 H2A 0.9800
C2 H2B 0.9800
C2 H2C 0.9800
C3 H3A 0.9800
C3 H3B 0.9800
C3 H3C 0.9800
C4 H4A 0.9800
C4 H4B 0.9800
C4 H4C 0.9800
N11 C12 1.350(13)
N11 C16 1.369(12)
C12 C13 1.367(14)
C12 H12A 0.9500
C13 C14 1.377(14)
C13 H13A 0.9500
C14 C15 1.402(13)
C14 C23 1.530(14)
C15 C16 1.355(13)
C15 H15A 0.9500
C16 C17 1.521(12)
C17 C18 1.351(14)
C17 N22 1.358(12)
C18 C19 1.397(13)
C18 H18A 0.9500
C19 C20 1.380(14)
C19 C27 1.514(14)
C20 C21 1.352(15)
C20 H20A 0.9500
C21 N22 1.341(12)
C21 H21A 0.9500
C23 C26 1.497(16)
C23 C24 1.514(15)
C23 C25 1.523(17)
C24 H24A 0.9800
C24 H24B 0.9800
C24 H24C 0.9800
C25 H25A 0.9800
C25 H25B 0.9800
C25 H25C 0.9800
C26 H26A 0.9800
C26 H26B 0.9800
C26 H26C 0.9800
C27 C28 1.468(15)
C27 C30 1.518(17)
C27 C29 1.573(16)
C28 H28A 0.9800
C28 H28B 0.9800
C28 H28C 0.9800
C29 H29A 0.9800
C29 H29B 0.9800
C29 H29C 0.9800
C30 H30A 0.9800
C30 H30B 0.9800
C30 H30C 0.9800
N31 C32 1.337(13)
N31 C36 1.359(12)
C32 C33 1.371(15)
C32 H32A 0.9500
C33 C34 1.396(15)
C33 H33A 0.9500
C34 C35 1.381(13)
C34 C43 1.537(14)
C35 C36 1.348(13)
C35 H35A 0.9500
C36 C37 1.495(12)
C37 N42 1.357(11)
C37 C38 1.369(13)
C38 C39 1.386(13)
C38 H38A 0.9500
C39 C40 1.386(14)
C39 C47 1.547(14)
C40 C41 1.377(14)
C40 H40A 0.9500
C41 N42 1.337(12)
C41 H41A 0.9500
C43 C44 1.514(16)
C43 C45 1.516(17)
C43 C46 1.555(17)
C44 H44A 0.9800
C44 H44B 0.9800
C44 H44C 0.9800
C45 H45A 0.9800
C45 H45B 0.9800
C45 H45C 0.9800
C46 H46A 0.9800
C46 H46B 0.9800
C46 H46C 0.9800
C47 C48 1.515(16)
C47 C49 1.526(14)
C47 C50 1.559(14)
C48 H48A 0.9800
C48 H48B 0.9800
C48 H48C 0.9800
C49 H49A 0.9800
C49 H49B 0.9800
C49 H49C 0.9800
C50 H50A 0.9800
C50 H50B 0.9800
C50 H50C 0.9800
C51 C52 1.536(14)
C51 H51A 0.9900
C51 H51B 0.9900
C52 C57 1.383(15)
C52 C53 1.423(16)
C53 C54 1.366(14)
C53 C58 1.515(15)
C54 C55 1.392(16)
C54 H54A 0.9500
C55 C56 1.397(18)
C55 H55A 0.9500
C56 C57 1.358(16)
C56 H56A 0.9500
C57 H57A 0.9500
C58 H58A 0.9900
C58 H58B 0.9900

loop_
_geom_torsion_atom_site_label_1
_geom_torsion_atom_site_label_2
_geom_torsion_atom_site_label_3
_geom_torsion_atom_site_label_4
_geom_torsion
C1 Pt1 N11 C12 177(4)
C2 Pt1 N11 C12 5.0(10)
C51 Pt1 N11 C12 -84.2(10)
N22 Pt1 N11 C12 -176.0(10)
Br1 Pt1 N11 C12 95.8(9)
C1 Pt1 N11 C16 -10(5)
C2 Pt1 N11 C16 178.0(8)
C51 Pt1 N11 C16 88.8(8)
N22 Pt1 N11 C16 -3.0(7)
Br1 Pt1 N11 C16 -91.2(7)
C16 N11 C12 C13 -2.2(17)
Pt1 N11 C12 C13 170.8(9)
N11 C12 C13 C14 2.5(19)
C12 C13 C14 C15 -1.5(18)
C12 C13 C14 C23 179.4(12)
C13 C14 C15 C16 0.4(17)
C23 C14 C15 C16 179.5(11)
C14 C15 C16 N11 -0.2(17)
C14 C15 C16 C17 179.1(10)
C12 N11 C16 C15 1.1(16)
Pt1 N11 C16 C15 -172.7(8)
C12 N11 C16 C17 -178.3(9)
Pt1 N11 C16 C17 8.0(11)
C15 C16 C17 C18 -9.5(17)
N11 C16 C17 C18 169.9(10)
C15 C16 C17 N22 170.1(10)
N11 C16 C17 N22 -10.6(13)
N22 C17 C18 C19 -1.2(17)
C16 C17 C18 C19 178.4(10)
C17 C18 C19 C20 -5.7(16)
C17 C18 C19 C27 178.2(10)
C18 C19 C20 C21 6.8(17)
C27 C19 C20 C21 -177.3(11)
C19 C20 C21 N22 -1.2(19)
C20 C21 N22 C17 -5.8(17)
C20 C21 N22 Pt1 173.4(9)
C18 C17 N22 C21 6.9(16)
C16 C17 N22 C21 -172.6(9)
C18 C17 N22 Pt1 -172.4(8)
C16 C17 N22 Pt1 8.0(12)
C1 Pt1 N22 C21 -3.0(10)
C2 Pt1 N22 C21 -164(7)
C51 Pt1 N22 C21 84.8(9)
N11 Pt1 N22 C21 177.7(10)
Br1 Pt1 N22 C21 -93.6(9)
C1 Pt1 N22 C17 176.3(8)
C2 Pt1 N22 C17 15(8)
C51 Pt1 N22 C17 -95.9(8)
N11 Pt1 N22 C17 -3.0(7)
Br1 Pt1 N22 C17 85.7(7)
C13 C14 C23 C26 -108.0(13)
C15 C14 C23 C26 72.9(14)
C13 C14 C23 C24 11.1(18)
C15 C14 C23 C24 -168.0(12)
C13 C14 C23 C25 133.3(12)
C15 C14 C23 C25 -45.8(15)
C20 C19 C27 C28 -1.5(17)
C18 C19 C27 C28 174.2(11)
C20 C19 C27 C30 120.8(12)
C18 C19 C27 C30 -63.5(13)
C20 C19 C27 C29 -121.3(12)
C18 C19 C27 C29 54.4(14)
C4 Pt2 N31 C32 4.7(11)
C3 Pt2 N31 C32 -109(5)
C58 Pt2 N31 C32 92.9(11)
N42 Pt2 N31 C32 -174.4(11)
Br2 Pt2 N31 C32 -88.5(10)
C4 Pt2 N31 C36 174.5(8)
C3 Pt2 N31 C36 61(5)
C58 Pt2 N31 C36 -97.3(8)
N42 Pt2 N31 C36 -4.5(8)
Br2 Pt2 N31 C36 81.4(8)
C36 N31 C32 C33 0(2)
Pt2 N31 C32 C33 169.9(10)
N31 C32 C33 C34 0(2)
C32 C33 C34 C35 -0.5(19)
C32 C33 C34 C43 -179.3(12)
C33 C34 C35 C36 1.1(17)
C43 C34 C35 C36 180.0(11)
C34 C35 C36 N31 -1.2(17)
C34 C35 C36 C37 -178.3(10)
C32 N31 C36 C35 0.6(17)
Pt2 N31 C36 C35 -170.1(8)
C32 N31 C36 C37 177.9(10)
Pt2 N31 C36 C37 7.2(12)
C35 C36 C37 N42 170.9(10)
N31 C36 C37 N42 -6.4(14)
C35 C36 C37 C38 -7.4(17)
N31 C36 C37 C38 175.4(10)
N42 C37 C38 C39 1.1(16)
C36 C37 C38 C39 179.2(10)
C37 C38 C39 C40 -0.8(16)
C37 C38 C39 C47 178.2(10)
C38 C39 C40 C41 0.5(17)
C47 C39 C40 C41 -178.5(10)
C39 C40 C41 N42 -0.5(18)
C40 C41 N42 C37 0.7(16)
C40 C41 N42 Pt2 178.8(8)
C38 C37 N42 C41 -1.0(15)
C36 C37 N42 C41 -179.3(9)
C38 C37 N42 Pt2 -179.2(8)
C36 C37 N42 Pt2 2.5(11)
C4 Pt2 N42 C41 175(3)
C3 Pt2 N42 C41 6.7(9)
C58 Pt2 N42 C41 -82.7(9)
N31 Pt2 N42 C41 -177.2(9)
Br2 Pt2 N42 C41 95.5(8)
C4 Pt2 N42 C37 -7(4)
C3 Pt2 N42 C37 -175.2(7)
C58 Pt2 N42 C37 95.3(7)
N31 Pt2 N42 C37 0.9(7)
Br2 Pt2 N42 C37 -86.5(7)
C35 C34 C43 C44 176.9(11)
C33 C34 C43 C44 -4.4(18)
C35 C34 C43 C45 54.3(15)
C33 C34 C43 C45 -126.9(12)
C35 C34 C43 C46 -63.6(14)
C33 C34 C43 C46 115.2(13)
C40 C39 C47 C48 68.1(13)
C38 C39 C47 C48 -110.9(11)
C40 C39 C47 C49 -169.5(10)
C38 C39 C47 C49 11.5(16)
C40 C39 C47 C50 -48.9(14)
C38 C39 C47 C50 132.1(11)
C1 Pt1 C51 C52 -172.4(8)
C2 Pt1 C51 C52 -86.8(8)
N11 Pt1 C51 C52 13.0(8)
N22 Pt1 C51 C52 90.1(8)
Br1 Pt1 C51 C52 -169(11)
Pt1 C51 C52 C57 85.0(11)
Pt1 C51 C52 C53 -94.4(12)
C57 C52 C53 C54 -5.3(17)
C51 C52 C53 C54 174.1(11)
C57 C52 C53 C58 169.9(11)
C51 C52 C53 C58 -10.6(18)
C52 C53 C54 C55 5.2(19)
C58 C53 C54 C55 -170.3(11)
C53 C54 C55 C56 -1(2)
C54 C55 C56 C57 -4(2)
C55 C56 C57 C52 3(2)
C53 C52 C57 C56 1.1(19)
C51 C52 C57 C56 -178.3(11)
C54 C53 C58 Pt2 84.2(12)
C52 C53 C58 Pt2 -90.9(12)
C4 Pt2 C58 C53 -161.8(8)
C3 Pt2 C58 C53 -77.3(8)
N31 Pt2 C58 C53 101.1(7)
N42 Pt2 C58 C53 24.7(8)
Br2 Pt2 C58 C53 -38(9)
